data_7109202
loop_
_publ_author_name
'Agnes Kozma'
'Jekaterina Petuskova'
'Christian W. Lehmann'
'Manuel Alcarazo'

_publ_section_title
;
 Synthesis, structure and reactivity of cyclopropenyl-1-ylidene stabilized
 S(II), Se(II) and Te(II) mono- and dications
;
_journal_name_full Chem.Commun.
_journal_page_first 4145
_journal_paper_doi 10.1039/c2cc36225b
_journal_volume 49
_journal_year 2013
_chemical_absolute_configuration rmad
_chemical_compound_source dichloromethane,ether
_chemical_formula_moiety 'C57 H63 N2 P2 Pt S, B F4'
_chemical_formula_sum 'C57 H63 B F4 N2 P2 Pt S'
_chemical_formula_weight 1151.99
_space_group_IT_number 14
_symmetry_cell_setting monoclinic
_symmetry_Int_Tables_number 14
_symmetry_space_group_name_Hall '-P 2ybc'
_symmetry_space_group_name_H-M 'P 1 21/c 1'
_atom_sites_solution_hydrogens geom
_atom_sites_solution_primary direct
_atom_sites_solution_secondary difmap
_audit_block_code KOZ-KA-056-03
_audit_creation_date 2012-03-14
_audit_creation_method SHELXL-97
_cell_angle_alpha 90.00
_cell_angle_beta 94.972(5)
_cell_angle_gamma 90.00
_cell_formula_units_Z 4
_cell_length_a 17.3202(18)
_cell_length_b 15.5062(9)
_cell_length_c 21.7660(16)
_cell_measurement_reflns_used 205222
_cell_measurement_temperature 100
_cell_measurement_theta_max 34.9999
_cell_measurement_theta_min 2.6173
_cell_volume 5823.7(8)
_computing_cell_refinement 'DENZO (Bruker AXS, 2006)'
_computing_data_collection 'DATCOL (Bruker AXS, 2006)'
_computing_data_reduction 'DENZO (Bruker AXS, 2006)'
_computing_molecular_graphics 'DIAMOND (Crystal Impact GbR, 2005)'
_computing_structure_refinement 'SHELXL-97 (Sheldrick, 2008)'
_computing_structure_solution 'SHELXS-97 (Sheldrick, 2008)'
_diffrn_ambient_temperature 100
_diffrn_detector_area_resol_mean 18.02
_diffrn_measured_fraction_theta_full 0.999
_diffrn_measured_fraction_theta_max 0.999
_diffrn_measurement_device_type 'Bruker AXS Enraf-Nonius KappaCCD'
_diffrn_measurement_method 'CCD \f- and \w-scans'
_diffrn_radiation_monochromator graphite
_diffrn_radiation_source '0.2 x 2mm^2^ focus rotating anode'
_diffrn_radiation_type MoK\a
_diffrn_radiation_wavelength 0.71073
_diffrn_reflns_av_R_equivalents 0.0492
_diffrn_reflns_av_sigmaI/netI 0.0317
_diffrn_reflns_limit_h_max 27
_diffrn_reflns_limit_h_min -27
_diffrn_reflns_limit_k_max 24
_diffrn_reflns_limit_k_min -24
_diffrn_reflns_limit_l_max 34
_diffrn_reflns_limit_l_min -35
_diffrn_reflns_number 187089
_diffrn_reflns_theta_full 27.50
_diffrn_reflns_theta_max 34.97
_diffrn_reflns_theta_min 2.65
_exptl_absorpt_coefficient_mu 2.548
_exptl_absorpt_correction_T_max 0.65626
_exptl_absorpt_correction_T_min 0.45701
_exptl_absorpt_correction_type gaussian
_exptl_absorpt_process_details 'SADABS (Bruker AXS, 2008)'
_exptl_crystal_colour colourless
_exptl_crystal_density_diffrn 1.314
_exptl_crystal_description prism
_exptl_crystal_F_000 2336
_exptl_crystal_size_max 0.16
_exptl_crystal_size_mid 0.16
_exptl_crystal_size_min 0.09
_platon_squeeze_details
;
Although there were eight peaks within the void from Fourier difference map,
the highly disordered solvents within the void were not crystallographically
well defined.

The SQUEEZE routine suggested that a total potential solvent area volume of
803.5 Ang^3^ [ 13.7 % of cell volume] and a void electron population of
116 per cell.

Refinement after the SQUEEZE routine gave significantly improved R values.
[R values before SQUEEZE]
R1 = 0.0566 For >4sigma(I) data
R1 = 0.0764, wR2 = 0.1762, GooF = S = 1.094 for all data
(25515 data and 0 restraint / 598 parameters)

Since a solvent mixture was used for crystallizing the compound the electron
density contained in the void was not interpreted chemically and the empirical
formula was not adjusted.
;
_refine_diff_density_max 2.237
_refine_diff_density_min -1.510
_refine_diff_density_rms 0.138
_refine_ls_extinction_method none
_refine_ls_goodness_of_fit_ref 1.121
_refine_ls_hydrogen_treatment constr
_refine_ls_matrix_type full
_refine_ls_number_parameters 597
_refine_ls_number_reflns 25535
_refine_ls_number_restraints 129
_refine_ls_restrained_S_all 1.186
_refine_ls_R_factor_all 0.0570
_refine_ls_R_factor_gt 0.0428
_refine_ls_shift/su_max 0.004
_refine_ls_shift/su_mean 0.000
_refine_ls_structure_factor_coef Fsqd
_refine_ls_weighting_details 'calc w=1/[\s^2^(Fo^2^)+(0.0511P)^2^+8.3349P] where P=(Fo^2^+2Fc^2^)/3'
_refine_ls_weighting_scheme calc
_refine_ls_wR_factor_gt 0.1081
_refine_ls_wR_factor_ref 0.1146
_reflns_number_gt 20849
_reflns_number_total 25535
_reflns_threshold_expression >2sigma(I)
_cod_data_source_file c2cc36225b.txt
_cod_data_source_block testsadabs
_cod_original_sg_symbol_Hall '-p 2ybc'
_cod_original_sg_symbol_H-M 'P 21/c'
_cod_database_code 7109202

loop_
_symmetry_equiv_pos_as_xyz
'x, y, z'
'-x, y+1/2, -z+1/2'
'-x, -y, -z'
'x, -y-1/2, z-1/2'

loop_
_atom_site_label
_atom_site_type_symbol
_atom_site_fract_x
_atom_site_fract_y
_atom_site_fract_z
_atom_site_U_iso_or_equiv
_atom_site_adp_type
_atom_site_occupancy
_atom_site_symmetry_multiplicity
_atom_site_calc_flag
_atom_site_refinement_flags
_atom_site_disorder_assembly
_atom_site_disorder_group
B1 B 0.2063(3) 0.9603(3) 0.3973(2) 0.0621(14) Uiso 1 1 d D . .
C1 C 0.82141(16) 0.75497(18) 0.32165(14) 0.0238(5) Uani 1 1 d . A .
C2 C 0.86532(17) 0.81523(18) 0.35576(14) 0.0255(5) Uani 1 1 d D . .
C3 C 0.89602(16) 0.77148(17) 0.30743(13) 0.0217(4) Uani 1 1 d . A .
C4A C 0.7853(3) 0.8664(4) 0.4340(3) 0.0423(12) Uiso 0.725(5) 1 d PD A 2
H4A H 0.7515 0.8225 0.4135 0.051 Uiso 0.725(5) 1 calc PR A 2
C4B C 0.8236(6) 0.9054(6) 0.4389(4) 0.025(2) Uiso 0.275(5) 1 d PD A 1
H4B H 0.8458 0.9506 0.4666 0.030 Uiso 0.275(5) 1 calc PR A 1
C5A C 0.7440(5) 0.9520(5) 0.4245(4) 0.0624(18) Uiso 0.725(5) 1 d PD A 2
H5AA H 0.6935 0.9481 0.4391 0.094 Uiso 0.725(5) 1 calc PR A 2
H5AB H 0.7391 0.9660 0.3813 0.094 Uiso 0.725(5) 1 calc PR A 2
H5AC H 0.7733 0.9961 0.4468 0.094 Uiso 0.725(5) 1 calc PR A 2
C5B C 0.7577(10) 0.9462(12) 0.3985(9) 0.052(4) Uiso 0.275(5) 1 d PD A 1
H5BA H 0.7184 0.9037 0.3881 0.078 Uiso 0.275(5) 1 calc PR A 1
H5BB H 0.7771 0.9677 0.3614 0.078 Uiso 0.275(5) 1 calc PR A 1
H5BC H 0.7360 0.9928 0.4203 0.078 Uiso 0.275(5) 1 calc PR A 1
C6A C 0.7998(4) 0.8396(4) 0.5011(3) 0.0480(15) Uiso 0.725(5) 1 d PD A 2
H6AC H 0.8322 0.8816 0.5230 0.072 Uiso 0.725(5) 1 calc PR A 2
H6AB H 0.8250 0.7844 0.5035 0.072 Uiso 0.725(5) 1 calc PR A 2
H6AA H 0.7512 0.8358 0.5191 0.072 Uiso 0.725(5) 1 calc PR A 2
C6B C 0.7955(11) 0.8345(11) 0.4790(9) 0.049(4) Uiso 0.275(5) 1 d PD A 1
H6BB H 0.7607 0.8581 0.5066 0.074 Uiso 0.275(5) 1 calc PR A 1
H6BC H 0.8390 0.8086 0.5024 0.074 Uiso 0.275(5) 1 calc PR A 1
H6BA H 0.7689 0.7915 0.4534 0.074 Uiso 0.275(5) 1 calc PR A 1
C7A C 0.9634(6) 0.9160(6) 0.4123(4) 0.0238(19) Uiso 0.275(5) 1 d PD A 1
H7A H 0.9978 0.8890 0.3845 0.029 Uiso 0.275(5) 1 calc PR A 1
C7B C 0.9225(3) 0.9227(3) 0.4262(2) 0.0341(10) Uiso 0.725(5) 1 d PD A 2
H7B H 0.9034 0.9577 0.4592 0.041 Uiso 0.725(5) 1 calc PR A 2
C8A C 0.9956(7) 0.8970(8) 0.4786(5) 0.030(2) Uiso 0.275(5) 1 d PD A 1
H8AA H 0.9934 0.8361 0.4861 0.045 Uiso 0.275(5) 1 calc PR A 1
H8AB H 0.9652 0.9268 0.5067 0.045 Uiso 0.275(5) 1 calc PR A 1
H8AC H 1.0484 0.9161 0.4845 0.045 Uiso 0.275(5) 1 calc PR A 1
C8B C 0.9912(3) 0.8715(4) 0.4548(3) 0.0415(11) Uiso 0.725(5) 1 d PD A 2
H8BC H 1.0324 0.9103 0.4682 0.062 Uiso 0.725(5) 1 calc PR A 2
H8BA H 1.0086 0.8324 0.4247 0.062 Uiso 0.725(5) 1 calc PR A 2
H8BB H 0.9759 0.8395 0.4895 0.062 Uiso 0.725(5) 1 calc PR A 2
C9A C 0.9629(8) 1.0117(7) 0.4003(6) 0.034(2) Uiso 0.275(5) 1 d PD A 1
H9AB H 0.9280 1.0394 0.4260 0.050 Uiso 0.275(5) 1 calc PR A 1
H9AA H 0.9463 1.0224 0.3578 0.050 Uiso 0.275(5) 1 calc PR A 1
H9AC H 1.0142 1.0344 0.4095 0.050 Uiso 0.275(5) 1 calc PR A 1
C9B C 0.9442(3) 0.9851(4) 0.3763(3) 0.0427(12) Uiso 0.725(5) 1 d PD A 2
H9BB H 0.8992 1.0171 0.3609 0.064 Uiso 0.725(5) 1 calc PR A 2
H9BA H 0.9637 0.9532 0.3432 0.064 Uiso 0.725(5) 1 calc PR A 2
H9BC H 0.9833 1.0242 0.3934 0.064 Uiso 0.725(5) 1 calc PR A 2
C10A C 0.9471(3) 0.6952(3) 0.22159(19) 0.0282(8) Uiso 0.725(5) 1 d PD A 5
H10 H 0.9987 0.6926 0.2064 0.034 Uiso 0.725(5) 1 calc PR A 5
C10B C 0.9096(7) 0.6845(6) 0.2233(5) 0.033(2) Uiso 0.275(5) 1 d PD A 6
H10A H 0.8596 0.6728 0.2395 0.039 Uiso 0.275(5) 1 calc PR A 6
C11 C 0.8909(3) 0.7221(3) 0.1674(2) 0.0576(12) Uani 1 1 d D . .
H11C H 0.9057 0.7775 0.1526 0.086 Uiso 0.725(5) 1 calc PR A 5
H11A H 0.8394 0.7254 0.1804 0.086 Uiso 0.725(5) 1 calc PR A 5
H11B H 0.8921 0.6804 0.1349 0.086 Uiso 0.725(5) 1 calc PR A 5
H11E H 0.8561 0.7694 0.1721 0.086 Uiso 0.275(5) 1 calc PR A 6
H11D H 0.8663 0.6804 0.1396 0.086 Uiso 0.275(5) 1 calc PR A 6
H11F H 0.9371 0.7430 0.1511 0.086 Uiso 0.275(5) 1 calc PR A 6
C12A C 0.9294(3) 0.6051(3) 0.2451(2) 0.0327(9) Uiso 0.725(5) 1 d PD A 5
H12B H 0.9300 0.5645 0.2119 0.049 Uiso 0.725(5) 1 calc PR A 5
H12A H 0.8792 0.6051 0.2607 0.049 Uiso 0.725(5) 1 calc PR A 5
H12C H 0.9680 0.5893 0.2775 0.049 Uiso 0.725(5) 1 calc PR A 5
C12B C 0.9528(8) 0.5956(9) 0.2268(6) 0.035(3) Uiso 0.275(5) 1 d P A 6
H12D H 0.9240 0.5546 0.2009 0.052 Uiso 0.275(5) 1 calc PR A 6
H12E H 0.9572 0.5753 0.2686 0.052 Uiso 0.275(5) 1 calc PR A 6
H12F H 1.0036 0.6025 0.2130 0.052 Uiso 0.275(5) 1 calc PR A 6
C13A C 1.0307(3) 0.7991(3) 0.2899(2) 0.0293(8) Uiso 0.725(5) 1 d PD A 5
H13 H 1.0231 0.8371 0.3249 0.035 Uiso 0.725(5) 1 calc PR A 5
C13B C 1.0284(6) 0.7742(7) 0.2645(5) 0.036(3) Uiso 0.275(5) 1 d PD A 6
H13A H 1.0392 0.7492 0.2248 0.043 Uiso 0.275(5) 1 calc PR A 6
C14 C 1.0870(3) 0.7345(3) 0.3120(3) 0.0636(14) Uani 1 1 d D . .
H14C H 1.1346 0.7623 0.3265 0.095 Uiso 0.725(5) 1 calc PR A 5
H14B H 1.0961 0.6958 0.2790 0.095 Uiso 0.725(5) 1 calc PR A 5
H14A H 1.0674 0.7027 0.3452 0.095 Uiso 0.725(5) 1 calc PR A 5
H14E H 1.0773 0.7546 0.3524 0.095 Uiso 0.275(5) 1 calc PR A 6
H14F H 1.1383 0.7510 0.3033 0.095 Uiso 0.275(5) 1 calc PR A 6
H14D H 1.0824 0.6728 0.3106 0.095 Uiso 0.275(5) 1 calc PR A 6
C15A C 1.0549(4) 0.8559(4) 0.2386(3) 0.0431(12) Uiso 0.725(5) 1 d PD A 5
H15B H 1.0139 0.8957 0.2265 0.065 Uiso 0.725(5) 1 calc PR A 5
H15A H 1.0653 0.8207 0.2040 0.065 Uiso 0.725(5) 1 calc PR A 5
H15C H 1.1008 0.8873 0.2528 0.065 Uiso 0.725(5) 1 calc PR A 5
C15B C 1.0294(10) 0.8700(11) 0.2556(8) 0.045(3) Uiso 0.275(5) 1 d P A 6
H15E H 1.0001 0.8971 0.2857 0.068 Uiso 0.275(5) 1 calc PR A 6
H15D H 1.0068 0.8839 0.2150 0.068 Uiso 0.275(5) 1 calc PR A 6
H15F H 1.0819 0.8903 0.2604 0.068 Uiso 0.275(5) 1 calc PR A 6
C16 C 0.72045(18) 0.90064(19) 0.24136(15) 0.0288(6) Uani 1 1 d . . .
C17 C 0.7948(2) 0.9229(2) 0.22767(16) 0.0323(6) Uani 1 1 d . . .
H17 H 0.8280 0.8802 0.2156 0.039 Uiso 1 1 calc R . .
C18 C 0.8204(2) 1.0075(2) 0.23172(19) 0.0403(8) Uani 1 1 d . . .
H18 H 0.8701 1.0215 0.2220 0.048 Uiso 1 1 calc R . .
C19 C 0.7708(2) 1.0719(2) 0.2507(2) 0.0437(9) Uani 1 1 d . . .
H19 H 0.7876 1.1288 0.2538 0.052 Uiso 1 1 calc R . .
C20 C 0.6967(2) 1.0507(2) 0.2646(2) 0.0430(8) Uani 1 1 d . . .
H20 H 0.6639 1.0934 0.2775 0.052 Uiso 1 1 calc R . .
C21 C 0.6711(2) 0.9660(2) 0.25961(19) 0.0364(7) Uani 1 1 d . . .
H21 H 0.6210 0.9524 0.2684 0.044 Uiso 1 1 calc R . .
C22 C 0.52704(17) 0.7336(2) 0.32228(15) 0.0284(6) Uani 1 1 d . . .
C23 C 0.5570(2) 0.8120(2) 0.34561(16) 0.0313(6) Uani 1 1 d . . .
H23 H 0.6096 0.8236 0.3447 0.038 Uiso 1 1 calc R . .
C24 C 0.5094(2) 0.8726(2) 0.37016(19) 0.0403(8) Uani 1 1 d . . .
H24 H 0.5302 0.9243 0.3857 0.048 Uiso 1 1 calc R . .
C25 C 0.4316(3) 0.8566(3) 0.3716(2) 0.0514(11) Uani 1 1 d . . .
H25 H 0.3998 0.8978 0.3875 0.062 Uiso 1 1 calc R . .
C26 C 0.4002(2) 0.7790(3) 0.3492(2) 0.0483(10) Uani 1 1 d . . .
H26 H 0.3475 0.7684 0.3501 0.058 Uiso 1 1 calc R . .
C27 C 0.4480(2) 0.7171(2) 0.3253(2) 0.0376(7) Uani 1 1 d . . .
H27 H 0.4272 0.6646 0.3114 0.045 Uiso 1 1 calc R . .
C28 C 0.56039(17) 0.64595(18) 0.20740(14) 0.0260(5) Uani 1 1 d . . .
C29 C 0.48563(19) 0.6659(2) 0.18179(17) 0.0316(6) Uani 1 1 d . . .
H29 H 0.4493 0.6886 0.2064 0.038 Uiso 1 1 calc R . .
C30 C 0.4658(2) 0.6516(2) 0.11920(18) 0.0399(8) Uani 1 1 d . . .
H30 H 0.4160 0.6646 0.1022 0.048 Uiso 1 1 calc R . .
C31 C 0.5193(2) 0.6184(2) 0.08227(17) 0.0391(8) Uani 1 1 d . . .
H31 H 0.5052 0.6088 0.0406 0.047 Uiso 1 1 calc R . .
C32 C 0.5936(2) 0.5992(2) 0.10658(16) 0.0366(7) Uani 1 1 d . . .
H32 H 0.6296 0.5771 0.0815 0.044 Uiso 1 1 calc R . .
C33 C 0.61413(19) 0.6133(2) 0.16930(15) 0.0303(6) Uani 1 1 d . . .
H33 H 0.6642 0.6008 0.1858 0.036 Uiso 1 1 calc R . .
C34 C 0.55314(15) 0.55281(18) 0.31909(14) 0.0245(5) Uani 1 1 d . . .
C35 C 0.54650(16) 0.48004(19) 0.28167(15) 0.0264(5) Uani 1 1 d . . .
H35 H 0.5604 0.4832 0.2414 0.032 Uiso 1 1 calc R . .
C36 C 0.51933(17) 0.4027(2) 0.30382(16) 0.0294(6) Uani 1 1 d . . .
H36 H 0.5152 0.3543 0.2785 0.035 Uiso 1 1 calc R . .
C37 C 0.49848(19) 0.3980(2) 0.36368(17) 0.0332(6) Uani 1 1 d . . .
H37 H 0.4803 0.3463 0.3786 0.040 Uiso 1 1 calc R . .
C38 C 0.5046(2) 0.4698(2) 0.40133(17) 0.0350(7) Uani 1 1 d . . .
H38 H 0.4903 0.4663 0.4415 0.042 Uiso 1 1 calc R . .
C39 C 0.53201(18) 0.5473(2) 0.37942(16) 0.0307(6) Uani 1 1 d . . .
H39 H 0.5363 0.5954 0.4050 0.037 Uiso 1 1 calc R . .
C40 C 0.73098(17) 0.4835(2) 0.34478(18) 0.0336(7) Uani 1 1 d . . .
C41A C 0.7403(5) 0.4625(5) 0.2913(4) 0.0324(17) Uiso 0.50 1 d P B 1
H41 H 0.7556 0.5045 0.2643 0.039 Uiso 0.50 1 calc PR B 1
C41B C 0.7453(4) 0.4724(4) 0.2764(3) 0.0229(12) Uiso 0.50 1 d P B 2
H41A H 0.7627 0.5189 0.2544 0.027 Uiso 0.50 1 calc PR B 2
C42A C 0.7288(4) 0.3779(5) 0.2695(4) 0.0337(13) Uiso 0.50 1 d P B 1
H42 H 0.7385 0.3629 0.2295 0.040 Uiso 0.50 1 calc PR B 1
C42B C 0.7323(4) 0.3933(4) 0.2473(3) 0.0287(12) Uiso 0.50 1 d P B 2
H42A H 0.7393 0.3865 0.2057 0.034 Uiso 0.50 1 calc PR B 2
C43A C 0.7024(4) 0.3172(4) 0.3100(4) 0.0309(12) Uiso 0.50 1 d P B 1
H43 H 0.6937 0.2608 0.2967 0.037 Uiso 0.50 1 calc PR B 1
C43B C 0.7085(4) 0.3241(4) 0.2825(3) 0.0289(11) Uiso 0.50 1 d P B 2
H43A H 0.7006 0.2707 0.2635 0.035 Uiso 0.50 1 calc PR B 2
C44A C 0.6892(4) 0.3392(5) 0.3689(4) 0.0331(13) Uiso 0.50 1 d P B 1
H44 H 0.6712 0.2975 0.3948 0.040 Uiso 0.50 1 calc PR B 1
C44B C 0.6966(4) 0.3315(4) 0.3427(3) 0.0274(11) Uiso 0.50 1 d P B 2
H44A H 0.6802 0.2843 0.3644 0.033 Uiso 0.50 1 calc PR B 2
C45A C 0.7022(4) 0.4232(4) 0.3913(3) 0.0263(11) Uiso 0.50 1 d P B 1
H45 H 0.6937 0.4398 0.4312 0.032 Uiso 0.50 1 calc PR B 1
C45B C 0.7092(4) 0.4119(4) 0.3722(3) 0.0246(11) Uiso 0.50 1 d P B 2
H45A H 0.7018 0.4151 0.4139 0.030 Uiso 0.50 1 calc PR B 2
C46 C 0.86247(16) 0.57487(19) 0.39583(13) 0.0247(5) Uani 1 1 d . . .
C47 C 0.90162(18) 0.5001(2) 0.38094(16) 0.0310(6) Uani 1 1 d . B .
H47 H 0.8753 0.4568 0.3581 0.037 Uiso 1 1 calc R . .
C48 C 0.97991(19) 0.4901(2) 0.40012(17) 0.0364(7) Uani 1 1 d . . .
H48 H 1.0057 0.4400 0.3902 0.044 Uiso 1 1 calc R B .
C49 C 1.01958(19) 0.5543(3) 0.43393(18) 0.0370(7) Uani 1 1 d . B .
H49 H 1.0719 0.5475 0.4465 0.044 Uiso 1 1 calc R . .
C50 C 0.98123(19) 0.6283(2) 0.44889(17) 0.0355(7) Uani 1 1 d . . .
H50 H 1.0079 0.6717 0.4713 0.043 Uiso 1 1 calc R B .
C51 C 0.90275(18) 0.6383(2) 0.43057(15) 0.0294(6) Uani 1 1 d . B .
H51 H 0.8770 0.6878 0.4416 0.035 Uiso 1 1 calc R . .
C52 C 0.72446(18) 0.6008(3) 0.45160(15) 0.0340(7) Uani 1 1 d . . .
C53A C 0.7543(4) 0.5355(5) 0.4969(3) 0.0266(11) Uiso 0.50 1 d P B 1
H53 H 0.7863 0.4907 0.4864 0.032 Uiso 0.50 1 calc PR B 1
C53B C 0.7583(4) 0.5659(5) 0.5048(4) 0.0353(14) Uiso 0.50 1 d P B 2
H53A H 0.8001 0.5288 0.5020 0.042 Uiso 0.50 1 calc PR B 2
C54A C 0.7314(4) 0.5451(5) 0.5566(3) 0.0349(13) Uiso 0.50 1 d P B 1
H54 H 0.7503 0.5073 0.5875 0.042 Uiso 0.50 1 calc PR B 1
C54B C 0.7340(6) 0.5825(7) 0.5627(4) 0.0484(19) Uiso 0.50 1 d P B 2
H54A H 0.7547 0.5519 0.5970 0.058 Uiso 0.50 1 calc PR B 2
C55A C 0.6812(4) 0.6099(5) 0.5701(3) 0.0336(13) Uiso 0.50 1 d P B 1
H55 H 0.6671 0.6161 0.6101 0.040 Uiso 0.50 1 calc PR B 1
C55B C 0.6776(5) 0.6464(6) 0.5685(4) 0.0445(18) Uiso 0.50 1 d P B 2
H55A H 0.6623 0.6597 0.6073 0.053 Uiso 0.50 1 calc PR B 2
C56A C 0.6517(4) 0.6653(5) 0.5252(3) 0.0294(14) Uiso 0.50 1 d P B 1
H56 H 0.6179 0.7091 0.5343 0.035 Uiso 0.50 1 calc PR B 1
C56B C 0.6446(5) 0.6897(6) 0.5178(4) 0.0377(17) Uiso 0.50 1 d P B 2
H56A H 0.6064 0.7307 0.5224 0.045 Uiso 0.50 1 calc PR B 2
C57A C 0.6733(5) 0.6551(6) 0.4653(4) 0.0287(18) Uiso 0.50 1 d P B 1
H57 H 0.6495 0.6893 0.4341 0.034 Uiso 0.50 1 calc PR B 1
C57B C 0.6683(5) 0.6721(6) 0.4598(4) 0.0269(17) Uiso 0.50 1 d P B 2
H57A H 0.6492 0.7047 0.4261 0.032 Uiso 0.50 1 calc PR B 2
F1A F 0.2237(3) 1.0178(3) 0.3510(2) 0.0640(14) Uiso 0.657(8) 1 d PD C 3
F1B F 0.2136(5) 1.0374(5) 0.3667(4) 0.062(3) Uiso 0.343(8) 1 d PD C 4
F2A F 0.1421(3) 0.9775(5) 0.4230(4) 0.113(3) Uiso 0.657(8) 1 d PD C 3
F2B F 0.1637(6) 0.9762(6) 0.4497(4) 0.071(3) Uiso 0.343(8) 1 d PD C 4
F3A F 0.2131(4) 0.8754(3) 0.3739(3) 0.092(2) Uiso 0.657(8) 1 d PD C 3
F3B F 0.1545(5) 0.9074(5) 0.3619(4) 0.066(3) Uiso 0.343(8) 1 d PD C 4
F4A F 0.2712(2) 0.9646(3) 0.4427(2) 0.0642(14) Uiso 0.657(8) 1 d PD C 3
F4B F 0.2732(5) 0.9225(8) 0.4148(6) 0.170(8) Uiso 0.343(8) 1 d PD C 4
N1A N 0.8855(5) 0.8770(5) 0.4002(4) 0.0209(16) Uiso 0.275(5) 1 d PD A 1
N1B N 0.8589(3) 0.8649(3) 0.40360(19) 0.0319(8) Uiso 0.725(5) 1 d PD A 2
N2 N 0.95155(17) 0.75575(19) 0.27130(13) 0.0340(6) Uani 1 1 d D . .
P1 P 0.58977(4) 0.65424(5) 0.28985(4) 0.02286(13) Uani 1 1 d . A .
P2 P 0.75818(4) 0.58907(5) 0.37513(3) 0.02312(13) Uani 1 1 d . A .
Pt1 Pt 0.718767(5) 0.696170(7) 0.307602(5) 0.02098(3) Uani 1 1 d . . .
S1 S 0.68180(5) 0.79555(5) 0.22805(4) 0.02846(14) Uani 1 1 d . A .

loop_
_atom_site_aniso_label
_atom_site_aniso_U_11
_atom_site_aniso_U_22
_atom_site_aniso_U_33
_atom_site_aniso_U_23
_atom_site_aniso_U_13
_atom_site_aniso_U_12
C1 0.0194(11) 0.0238(11) 0.0280(12) 0.0040(10) -0.0001(9) -0.0003(9)
C2 0.0258(12) 0.0255(12) 0.0251(12) -0.0014(9) 0.0020(10) 0.0031(9)
C3 0.0215(11) 0.0190(10) 0.0246(12) -0.0005(9) 0.0013(9) 0.0001(8)
C11 0.070(3) 0.047(2) 0.052(3) 0.006(2) -0.014(2) -0.004(2)
C14 0.060(3) 0.040(2) 0.086(4) 0.007(2) -0.021(3) -0.014(2)
C16 0.0272(13) 0.0246(12) 0.0332(14) 0.0056(11) -0.0059(11) -0.0029(10)
C17 0.0322(15) 0.0257(13) 0.0392(16) 0.0063(12) 0.0040(12) -0.0019(11)
C18 0.0357(17) 0.0313(16) 0.054(2) 0.0090(15) 0.0027(15) -0.0089(13)
C19 0.044(2) 0.0238(14) 0.062(2) 0.0068(15) -0.0036(18) -0.0048(13)
C20 0.0357(17) 0.0289(15) 0.063(2) -0.0011(16) -0.0050(17) 0.0044(13)
C21 0.0260(14) 0.0303(15) 0.052(2) 0.0035(14) -0.0037(13) 0.0012(11)
C22 0.0221(12) 0.0269(13) 0.0362(15) 0.0004(11) 0.0022(11) 0.0046(10)
C23 0.0310(14) 0.0282(14) 0.0345(15) -0.0002(11) 0.0014(12) 0.0033(11)
C24 0.046(2) 0.0307(16) 0.0449(19) -0.0040(14) 0.0058(16) 0.0080(14)
C25 0.046(2) 0.044(2) 0.067(3) -0.0013(19) 0.019(2) 0.0182(17)
C26 0.0263(16) 0.045(2) 0.075(3) 0.003(2) 0.0138(18) 0.0090(14)
C27 0.0234(14) 0.0347(16) 0.055(2) -0.0005(15) 0.0032(14) 0.0041(12)
C28 0.0243(12) 0.0224(11) 0.0303(13) 0.0008(10) -0.0037(10) -0.0019(9)
C29 0.0256(13) 0.0265(13) 0.0411(17) -0.0001(12) -0.0073(12) 0.0002(11)
C30 0.0381(18) 0.0330(16) 0.0451(19) -0.0005(14) -0.0171(15) -0.0006(13)
C31 0.048(2) 0.0328(16) 0.0338(16) 0.0015(13) -0.0109(14) -0.0031(14)
C32 0.0429(18) 0.0339(16) 0.0322(15) 0.0020(12) -0.0003(13) -0.0031(13)
C33 0.0291(14) 0.0299(14) 0.0314(14) 0.0017(11) -0.0010(11) -0.0010(11)
C34 0.0151(10) 0.0238(11) 0.0343(14) 0.0025(10) 0.0007(9) -0.0015(8)
C35 0.0211(11) 0.0249(12) 0.0329(14) 0.0023(10) -0.0001(10) 0.0010(9)
C36 0.0236(12) 0.0239(12) 0.0398(16) 0.0019(11) -0.0024(11) -0.0014(10)
C37 0.0258(13) 0.0282(14) 0.0458(18) 0.0069(13) 0.0037(12) -0.0056(11)
C38 0.0331(15) 0.0358(16) 0.0369(16) 0.0035(13) 0.0079(13) -0.0062(13)
C39 0.0267(13) 0.0308(14) 0.0348(15) 0.0001(12) 0.0048(11) -0.0040(11)
C40 0.0187(12) 0.0256(13) 0.055(2) 0.0039(13) -0.0051(12) 0.0003(10)
C46 0.0189(11) 0.0316(13) 0.0231(12) 0.0071(10) 0.0001(9) 0.0022(9)
C47 0.0251(13) 0.0337(15) 0.0334(15) -0.0007(12) -0.0018(11) 0.0039(11)
C48 0.0261(14) 0.0425(18) 0.0397(17) 0.0014(14) -0.0022(12) 0.0079(13)
C49 0.0217(13) 0.0448(18) 0.0431(18) 0.0102(15) -0.0055(12) 0.0035(12)
C50 0.0281(14) 0.0364(16) 0.0400(17) 0.0051(13) -0.0095(13) -0.0037(12)
C51 0.0241(13) 0.0306(14) 0.0323(14) 0.0043(11) -0.0036(11) 0.0011(10)
C52 0.0227(13) 0.055(2) 0.0249(13) 0.0082(13) 0.0039(10) -0.0019(13)
N2 0.0366(14) 0.0335(13) 0.0341(14) 0.0050(11) 0.0159(11) 0.0097(11)
P1 0.0171(3) 0.0213(3) 0.0297(3) 0.0008(2) -0.0007(2) -0.0002(2)
P2 0.0183(3) 0.0268(3) 0.0241(3) 0.0047(3) 0.0011(2) 0.0004(2)
Pt1 0.01624(4) 0.02254(5) 0.02389(5) 0.00331(4) 0.00022(3) -0.00041(3)
S1 0.0284(3) 0.0239(3) 0.0315(3) 0.0068(3) -0.0060(3) -0.0040(2)

loop_
_atom_type_symbol
_atom_type_description
_atom_type_scat_dispersion_real
_atom_type_scat_dispersion_imag
_atom_type_scat_source
C C 0.0033 0.0016 'International Tables Vol C Tables 4.2.6.8 and 6.1.1.4'
H H 0.0000 0.0000 'International Tables Vol C Tables 4.2.6.8 and 6.1.1.4'
B B 0.0013 0.0007 'International Tables Vol C Tables 4.2.6.8 and 6.1.1.4'
F F 0.0171 0.0103 'International Tables Vol C Tables 4.2.6.8 and 6.1.1.4'
N N 0.0061 0.0033 'International Tables Vol C Tables 4.2.6.8 and 6.1.1.4'
P P 0.1023 0.0942 'International Tables Vol C Tables 4.2.6.8 and 6.1.1.4'
Pt Pt -1.7033 8.3905 'International Tables Vol C Tables 4.2.6.8 and 6.1.1.4'
S S 0.1246 0.1234 'International Tables Vol C Tables 4.2.6.8 and 6.1.1.4'

loop_
_exptl_crystal_face_index_h
_exptl_crystal_face_index_k
_exptl_crystal_face_index_l
_exptl_crystal_face_perp_dist
0.00 0.00 1.00 0.0800
0.00 0.00 -1.00 0.0800
1.00 1.00 0.00 0.0800
-1.00 -1.00 0.00 0.0800
1.00 -1.00 0.00 0.0450
-1.00 1.00 0.00 0.0450

loop_
_geom_angle_atom_site_label_1
_geom_angle_atom_site_label_2
_geom_angle_atom_site_label_3
_geom_angle
_geom_angle_publ_flag
F2A B1 F4B 135.8(7) y
F2A B1 F1B 98.4(6) y
F4B B1 F1B 114.1(6) y
F2A B1 F1A 114.9(5) y
F4B B1 F1A 104.6(7) y
F1B B1 F1A 20.7(4) y
F2A B1 F3B 80.0(5) y
F4B B1 F3B 113.7(6) y
F1B B1 F3B 108.9(5) y
F1A B1 F3B 98.4(5) y
F2A B1 F3A 116.1(5) y
F4B B1 F3A 66.1(6) y
F1B B1 F3A 128.1(5) y
F1A B1 F3A 107.7(4) y
F3B B1 F3A 47.7(4) y
F2A B1 F2B 27.5(5) y
F4B B1 F2B 110.1(6) y
F1B B1 F2B 108.1(5) y
F1A B1 F2B 128.5(5) y
F3B B1 F2B 100.9(5) y
F3A B1 F2B 120.6(5) y
F2A B1 F4A 109.8(4) y
F4B B1 F4A 37.6(6) y
F1B B1 F4A 101.1(5) y
F1A B1 F4A 105.2(4) y
F3B B1 F4A 146.7(5) y
F3A B1 F4A 101.9(4) y
F2B B1 F4A 82.5(5) y
C3 C1 C2 60.8(2) y
C3 C1 Pt1 152.8(2) y
C2 C1 Pt1 146.4(2) y
N1B C2 C1 138.3(3) y
N1B C2 N1A 21.6(3) y
C1 C2 N1A 159.8(4) y
N1B C2 C3 162.0(3) y
C1 C2 C3 59.6(2) y
N1A C2 C3 140.7(4) y
N2 C3 C1 147.9(3) y
N2 C3 C2 152.4(3) y
C1 C3 C2 59.7(2) y
N1B C4A C5A 111.4(5) y
N1B C4A C6A 110.4(5) y
C5A C4A C6A 114.1(6) y
N1B C4A H4A 106.8 n
C5A C4A H4A 106.8 n
C6A C4A H4A 106.8 n
N1A C4B C6B 113.3(10) y
N1A C4B C5B 109.7(10) y
C6B C4B C5B 112.0(12) y
N1A C4B H4B 107.2 n
C6B C4B H4B 107.2 n
C5B C4B H4B 107.2 n
C4A C5A H5AA 109.5 n
C4A C5A H5AB 109.5 n
H5AA C5A H5AB 109.5 n
C4A C5A H5AC 109.5 n
H5AA C5A H5AC 109.5 n
H5AB C5A H5AC 109.5 n
C4A C6A H6AC 109.5 n
C4A C6A H6AB 109.5 n
H6AC C6A H6AB 109.5 n
C4A C6A H6AA 109.5 n
H6AC C6A H6AA 109.5 n
H6AB C6A H6AA 109.5 n
N1A C7A C9A 112.4(9) y
N1A C7A C8A 110.0(8) y
C9A C7A C8A 110.4(9) y
N1A C7A H7A 108.0 n
C9A C7A H7A 108.0 n
C8A C7A H7A 108.0 n
N1B C7B C8B 110.9(4) y
N1B C7B C9B 111.8(4) y
C8B C7B C9B 113.0(4) y
N1B C7B H7B 106.9 n
C8B C7B H7B 106.9 n
C9B C7B H7B 106.9 n
C7B C8B H8BC 109.5 n
C7B C8B H8BA 109.5 n
H8BC C8B H8BA 109.5 n
C7B C8B H8BB 109.5 n
H8BC C8B H8BB 109.5 n
H8BA C8B H8BB 109.5 n
C7B C9B H9BB 109.5 n
C7B C9B H9BA 109.5 n
H9BB C9B H9BA 109.5 n
C7B C9B H9BC 109.5 n
H9BB C9B H9BC 109.5 n
H9BA C9B H9BC 109.5 n
N2 C10A C11 113.3(4) y
N2 C10A C12A 110.3(4) y
C11 C10A C12A 112.2(4) y
N2 C10A H10 106.9 n
C11 C10A H10 106.9 n
C12A C10A H10 106.9 n
C11 C10B C12B 119.7(9) y
C11 C10B N2 109.8(6) y
C12B C10B N2 112.1(8) y
C11 C10B H10A 104.6 n
C12B C10B H10A 104.6 n
N2 C10B H10A 104.6 n
C10B C11 C10A 26.3(5) y
C10B C11 H11C 129.2 n
C10A C11 H11C 109.5 n
C10B C11 H11A 85.0 n
C10A C11 H11A 109.5 n
H11C C11 H11A 109.5 n
C10B C11 H11B 110.6 n
C10A C11 H11B 109.5 n
H11C C11 H11B 109.5 n
H11A C11 H11B 109.5 n
C10B C11 H11E 109.5 n
C10A C11 H11E 119.4 n
H11C C11 H11E 62.7 n
H11A C11 H11E 47.2 n
H11B C11 H11E 130.3 n
C10B C11 H11D 109.5 n
C10A C11 H11D 121.6 n
H11C C11 H11D 120.6 n
H11A C11 H11D 81.3 n
H11B C11 H11D 28.2 n
H11E C11 H11D 109.5 n
C10B C11 H11F 109.5 n
C10A C11 H11F 83.2 n
H11C C11 H11F 47.0 n
H11A C11 H11F 156.5 n
H11B C11 H11F 83.3 n
H11E C11 H11F 109.5 n
H11D C11 H11F 109.5 n
C14 C13A C15A 115.3(5) y
C14 C13A N2 109.9(3) y
C15A C13A N2 110.9(4) y
C14 C13A H13 106.8 n
C15A C13A H13 106.8 n
N2 C13A H13 106.8 n
N2 C13B C15B 104.0(10) y
N2 C13B C14 115.9(7) y
C15B C13B C14 118.5(10) y
N2 C13B H13A 105.8 n
C15B C13B H13A 105.8 n
C14 C13B H13A 105.8 n
C13A C14 C13B 26.1(4) y
C13A C14 H14C 109.5 n
C13B C14 H14C 123.2 n
C13A C14 H14B 109.5 n
C13B C14 H14B 83.5 n
H14C C14 H14B 109.5 n
C13A C14 H14A 109.5 n
C13B C14 H14A 117.5 n
H14C C14 H14A 109.5 n
H14B C14 H14A 109.5 n
C13A C14 H14E 85.1 n
C13B C14 H14E 109.5 n
H14C C14 H14E 76.6 n
H14B C14 H14E 160.1 n
H14A C14 H14E 51.5 n
C13A C14 H14F 110.9 n
C13B C14 H14F 109.5 n
H14C C14 H14F 32.9 n
H14B C14 H14F 78.6 n
H14A C14 H14F 132.8 n
H14E C14 H14F 109.5 n
C13A C14 H14D 128.8 n
C13B C14 H14D 109.5 n
H14C C14 H14D 121.6 n
H14B C14 H14D 50.9 n
H14A C14 H14D 58.7 n
H14E C14 H14D 109.5 n
H14F C14 H14D 109.5 n
C17 C16 C21 118.6(3) y
C17 C16 S1 122.4(3) y
C21 C16 S1 118.6(2) y
C18 C17 C16 121.2(3) y
C18 C17 H17 119.4 n
C16 C17 H17 119.4 n
C17 C18 C19 119.5(3) y
C17 C18 H18 120.2 n
C19 C18 H18 120.2 n
C20 C19 C18 119.9(3) y
C20 C19 H19 120.0 n
C18 C19 H19 120.0 n
C19 C20 C21 120.2(4) y
C19 C20 H20 119.9 n
C21 C20 H20 119.9 n
C20 C21 C16 120.5(3) y
C20 C21 H21 119.7 n
C16 C21 H21 119.7 n
C27 C22 C23 118.4(3) y
C27 C22 P1 120.9(3) y
C23 C22 P1 120.8(2) y
C24 C23 C22 120.9(3) y
C24 C23 H23 119.6 n
C22 C23 H23 119.6 n
C25 C24 C23 120.2(4) y
C25 C24 H24 119.9 n
C23 C24 H24 119.9 n
C24 C25 C26 120.2(3) y
C24 C25 H25 119.9 n
C26 C25 H25 119.9 n
C25 C26 C27 119.9(4) y
C25 C26 H26 120.0 n
C27 C26 H26 120.0 n
C26 C27 C22 120.3(4) y
C26 C27 H27 119.8 n
C22 C27 H27 119.8 n
C33 C28 C29 119.1(3) y
C33 C28 P1 117.8(2) y
C29 C28 P1 123.0(3) y
C30 C29 C28 119.7(3) y
C30 C29 H29 120.1 n
C28 C29 H29 120.1 n
C31 C30 C29 120.5(3) y
C31 C30 H30 119.7 n
C29 C30 H30 119.7 n
C30 C31 C32 120.6(3) y
C30 C31 H31 119.7 n
C32 C31 H31 119.7 n
C31 C32 C33 119.4(4) y
C31 C32 H32 120.3 n
C33 C32 H32 120.3 n
C28 C33 C32 120.7(3) y
C28 C33 H33 119.6 n
C32 C33 H33 119.6 n
C35 C34 C39 119.1(3) y
C35 C34 P1 120.5(2) y
C39 C34 P1 120.5(2) y
C36 C35 C34 120.7(3) y
C36 C35 H35 119.7 n
C34 C35 H35 119.7 n
C37 C36 C35 119.7(3) y
C37 C36 H36 120.1 n
C35 C36 H36 120.1 n
C38 C37 C36 120.2(3) y
C38 C37 H37 119.9 n
C36 C37 H37 119.9 n
C37 C38 C39 120.2(3) y
C37 C38 H38 119.9 n
C39 C38 H38 119.9 n
C38 C39 C34 120.1(3) y
C38 C39 H39 120.0 n
C34 C39 H39 120.0 n
C41A C40 C45B 105.6(6) y
C41A C40 C45A 123.6(5) y
C45B C40 C45A 18.3(3) y
C41A C40 C41B 9.0(5) y
C45B C40 C41B 114.6(5) y
C45A C40 C41B 132.5(4) y
C41A C40 P2 122.1(5) y
C45B C40 P2 131.7(4) y
C45A C40 P2 114.1(4) y
C41B C40 P2 113.3(3) y
C40 C41A C42A 122.6(8) y
C40 C41A H41 118.7 n
C42A C41A H41 118.7 n
C42B C41B C40 120.4(6) y
C42B C41B H41A 119.8 n
C40 C41B H41A 119.8 n
C43A C42A C41A 117.6(7) y
C43A C42A H42 121.2 n
C41A C42A H42 121.2 n
C41B C42B C43B 118.1(7) y
C41B C42B H42A 121.0 n
C43B C42B H42A 121.0 n
C44A C43A C42A 121.0(7) y
C44A C43A H43 119.5 n
C42A C43A H43 119.5 n
C44B C43B C42B 122.8(6) y
C44B C43B H43A 118.6 n
C42B C43B H43A 118.6 n
C43A C44A C45A 121.6(7) y
C43A C44A H44 119.2 n
C45A C44A H44 119.2 n
C43B C44B C45B 119.2(6) y
C43B C44B H44A 120.4 n
C45B C44B H44A 120.4 n
C44A C45A C40 113.4(6) y
C44A C45A H45 123.3 n
C40 C45A H45 123.3 n
C40 C45B C44B 124.9(6) y
C40 C45B H45A 117.6 n
C44B C45B H45A 117.6 n
C51 C46 C47 118.9(3) y
C51 C46 P2 119.0(2) y
C47 C46 P2 122.0(2) y
C48 C47 C46 120.2(3) y
C48 C47 H47 119.9 n
C46 C47 H47 119.9 n
C49 C48 C47 120.3(3) y
C49 C48 H48 119.8 n
C47 C48 H48 119.8 n
C50 C49 C48 119.8(3) y
C50 C49 H49 120.1 n
C48 C49 H49 120.1 n
C49 C50 C51 120.2(3) y
C49 C50 H50 119.9 n
C51 C50 H50 119.9 n
C46 C51 C50 120.6(3) y
C46 C51 H51 119.7 n
C50 C51 H51 119.7 n
C57A C52 C53B 108.6(6) y
C57A C52 C53A 120.4(5) y
C53B C52 C53A 20.0(4) y
C57A C52 C57B 8.5(6) y
C53B C52 C57B 115.4(5) y
C53A C52 C57B 128.4(5) y
C57A C52 P2 124.3(5) y
C53B C52 P2 126.0(4) y
C53A C52 P2 114.9(3) y
C57B C52 P2 116.6(4) y
C54A C53A C52 116.0(6) y
C54A C53A H53 122.0 n
C52 C53A H53 122.0 n
C52 C53B C54B 123.8(7) y
C52 C53B H53A 118.1 n
C54B C53B H53A 118.1 n
C55A C54A C53A 120.6(7) y
C55A C54A H54 119.7 n
C53A C54A H54 119.7 n
C53B C54B C55B 118.7(9) y
C53B C54B H54A 120.7 n
C55B C54B H54A 120.7 n
C56A C55A C54A 120.7(7) y
C56A C55A H55 119.7 n
C54A C55A H55 119.7 n
C56B C55B C54B 121.1(9) y
C56B C55B H55A 119.4 n
C54B C55B H55A 119.4 n
C55A C56A C57A 118.9(7) y
C55A C56A H56 120.6 n
C57A C56A H56 120.6 n
C55B C56B C57B 120.0(9) y
C55B C56B H56A 120.0 n
C57B C56B H56A 120.0 n
C52 C57A C56A 122.8(8) y
C52 C57A H57 118.6 n
C56A C57A H57 118.6 n
C56B C57B C52 120.1(8) y
C56B C57B H57A 119.9 n
C52 C57B H57A 119.9 n
C2 N1A C7A 125.3(7) y
C2 N1A C4B 116.7(7) y
C7A N1A C4B 118.0(8) y
C2 N1B C7B 120.8(4) y
C2 N1B C4A 119.9(4) y
C7B N1B C4A 119.2(4) y
C3 N2 C13B 141.8(6) y
C3 N2 C10A 125.4(3) y
C13B N2 C10A 92.5(6) y
C3 N2 C13A 116.0(3) y
C13B N2 C13A 25.7(5) y
C10A N2 C13A 118.1(3) y
C3 N2 C10B 101.5(5) y
C13B N2 C10B 116.6(7) y
C10A N2 C10B 24.0(4) y
C13A N2 C10B 142.1(5) y
C22 P1 C28 107.65(14) y
C22 P1 C34 102.06(14) y
C28 P1 C34 101.86(14) y
C22 P1 Pt1 110.06(10) y
C28 P1 Pt1 111.37(10) y
C34 P1 Pt1 122.62(9) y
C40 P2 C52 109.25(18) y
C40 P2 C46 101.54(14) y
C52 P2 C46 100.04(14) y
C40 P2 Pt1 111.64(12) y
C52 P2 Pt1 114.48(12) y
C46 P2 Pt1 118.56(9) y
C1 Pt1 P2 91.20(8) y
C1 Pt1 P1 169.07(8) y
P2 Pt1 P1 97.64(3) y
C1 Pt1 S1 89.74(8) y
P2 Pt1 S1 173.03(3) y
P1 Pt1 S1 82.26(3) y
C16 S1 Pt1 113.84(10) y

loop_
_geom_bond_atom_site_label_1
_geom_bond_atom_site_label_2
_geom_bond_distance
_geom_bond_publ_flag
B1 F2A 1.315(6) y
B1 F4B 1.324(7) y
B1 F1B 1.378(6) y
B1 F1A 1.396(5) y
B1 F3B 1.397(6) y
B1 F3A 1.421(6) y
B1 F2B 1.433(6) y
B1 F4A 1.433(5) y
C1 C3 1.379(4) y
C1 C2 1.380(4) y
C1 Pt1 1.998(3) y
C2 N1B 1.308(5) y
C2 N1A 1.385(8) y
C2 C3 1.395(4) y
C3 N2 1.317(4) y
C4A N1B 1.485(7) y
C4A C5A 1.513(8) y
C4A C6A 1.518(8) y
C4A H4A 0.9800 n
C4B N1A 1.487(11) y
C4B C6B 1.510(13) y
C4B C5B 1.517(13) y
C4B H4B 0.9800 n
C5A H5AA 0.9600 n
C5A H5AB 0.9600 n
C5A H5AC 0.9600 n
C5B H5BA 0.9600 n
C5B H5BB 0.9600 n
C5B H5BC 0.9600 n
C6A H6AC 0.9600 n
C6A H6AB 0.9600 n
C6A H6AA 0.9600 n
C6B H6BB 0.9600 n
C6B H6BC 0.9600 n
C6B H6BA 0.9600 n
C7A N1A 1.480(11) y
C7A C9A 1.507(12) y
C7A C8A 1.530(11) y
C7A H7A 0.9800 n
C7B N1B 1.472(6) y
C7B C8B 1.517(7) y
C7B C9B 1.526(7) y
C7B H7B 0.9800 n
C8A H8AA 0.9600 n
C8A H8AB 0.9600 n
C8A H8AC 0.9600 n
C8B H8BC 0.9600 n
C8B H8BA 0.9600 n
C8B H8BB 0.9600 n
C9A H9AB 0.9600 n
C9A H9AA 0.9600 n
C9A H9AC 0.9600 n
C9B H9BB 0.9600 n
C9B H9BA 0.9600 n
C9B H9BC 0.9600 n
C10A N2 1.430(5) y
C10A C11 1.522(6) y
C10A C12A 1.527(6) y
C10A H10 0.9800 n
C10B C11 1.362(9) y
C10B C12B 1.567(17) y
C10B N2 1.646(10) y
C10B H10A 0.9800 n
C11 H11C 0.9600 n
C11 H11A 0.9600 n
C11 H11B 0.9600 n
C11 H11E 0.9600 n
C11 H11D 0.9600 n
C11 H11F 0.9600 n
C12A H12B 0.9600 n
C12A H12A 0.9600 n
C12A H12C 0.9600 n
C12B H12D 0.9600 n
C12B H12E 0.9600 n
C12B H12F 0.9600 n
C13A C14 1.451(6) y
C13A C15A 1.509(7) y
C13A N2 1.549(5) y
C13A H13 0.9800 n
C13B N2 1.381(10) y
C13B C15B 1.498(19) y
C13B C14 1.515(10) y
C13B H13A 0.9800 n
C14 H14C 0.9600 n
C14 H14B 0.9600 n
C14 H14A 0.9600 n
C14 H14E 0.9600 n
C14 H14F 0.9600 n
C14 H14D 0.9600 n
C15A H15B 0.9600 n
C15A H15A 0.9600 n
C15A H15C 0.9600 n
C15B H15E 0.9600 n
C15B H15D 0.9600 n
C15B H15F 0.9600 n
C16 C17 1.390(5) y
C16 C21 1.405(5) y
C16 S1 1.776(3) y
C17 C18 1.385(5) y
C17 H17 0.9300 n
C18 C19 1.402(6) y
C18 H18 0.9300 n
C19 C20 1.384(6) y
C19 H19 0.9300 n
C20 C21 1.387(5) y
C20 H20 0.9300 n
C21 H21 0.9300 n
C22 C27 1.400(5) y
C22 C23 1.400(5) y
C22 P1 1.823(3) y
C23 C24 1.388(5) y
C23 H23 0.9300 n
C24 C25 1.373(6) y
C24 H24 0.9300 n
C25 C26 1.391(7) y
C25 H25 0.9300 n
C26 C27 1.397(5) y
C26 H26 0.9300 n
C27 H27 0.9300 n
C28 C33 1.395(5) y
C28 C29 1.399(4) y
C28 P1 1.827(3) y
C29 C30 1.394(5) y
C29 H29 0.9300 n
C30 C31 1.379(6) y
C30 H30 0.9300 n
C31 C32 1.380(5) y
C31 H31 0.9300 n
C32 C33 1.398(5) y
C32 H32 0.9300 n
C33 H33 0.9300 n
C34 C35 1.391(4) y
C34 C39 1.396(4) y
C34 P1 1.831(3) y
C35 C36 1.390(4) y
C35 H35 0.9300 n
C36 C37 1.384(5) y
C36 H36 0.9300 n
C37 C38 1.381(5) y
C37 H37 0.9300 n
C38 C39 1.391(5) y
C38 H38 0.9300 n
C39 H39 0.9300 n
C40 C41A 1.233(9) y
C40 C45B 1.330(7) y
C40 C45A 1.495(7) y
C40 C41B 1.539(8) y
C40 P2 1.813(3) y
C41A C42A 1.403(11) y
C41A H41 0.9300 n
C41B C42B 1.390(9) y
C41B H41A 0.9300 n
C42A C43A 1.394(11) y
C42A H42 0.9300 n
C42B C43B 1.401(10) y
C42B H42A 0.9300 n
C43A C44A 1.365(10) y
C43A H43 0.9300 n
C43B C44B 1.349(10) y
C43B H43A 0.9300 n
C44A C45A 1.402(10) y
C44A H44 0.9300 n
C44B C45B 1.411(9) y
C44B H44A 0.9300 n
C45A H45 0.9300 n
C45B H45A 0.9300 n
C46 C51 1.391(4) y
C46 C47 1.396(4) y
C46 P2 1.837(3) y
C47 C48 1.392(4) y
C47 H47 0.9300 n
C48 C49 1.385(5) y
C48 H48 0.9300 n
C49 C50 1.380(5) y
C49 H49 0.9300 n
C50 C51 1.392(4) y
C50 H50 0.9300 n
C51 H51 0.9300 n
C52 C57A 1.276(9) y
C52 C53B 1.363(8) y
C52 C53A 1.475(7) y
C52 C57B 1.493(9) y
C52 P2 1.820(3) y
C53A C54A 1.399(10) y
C53A H53 0.9300 n
C53B C54B 1.387(12) y
C53B H53A 0.9300 n
C54A C55A 1.378(11) y
C54A H54 0.9300 n
C54B C55B 1.406(13) y
C54B H54A 0.9300 n
C55A C56A 1.366(11) y
C55A H55 0.9300 n
C55B C56B 1.371(13) y
C55B H55A 0.9300 n
C56A C57A 1.395(11) y
C56A H56 0.9300 n
C56B C57B 1.388(12) y
C56B H56A 0.9300 n
C57A H57 0.9300 n
C57B H57A 0.9300 n
P1 Pt1 2.3269(7) y
P2 Pt1 2.2826(7) y
Pt1 S1 2.3645(7) y

loop_
_platon_squeeze_void_nr
_platon_squeeze_void_average_x
_platon_squeeze_void_average_y
_platon_squeeze_void_average_z
_platon_squeeze_void_volume
_platon_squeeze_void_count_electrons
_platon_squeeze_void_content
1 0.758 0.230 -0.012 199 30 ' '
2 0.758 0.270 0.488 199 30 ' '
3 0.242 0.730 0.512 199 30 ' '
4 0.242 0.770 0.012 199 30 ' '
